data_2223859
loop_
_publ_author_name
'Zhang, Chang-Hua'
'Tan, Xue-Jie'
'Xing, Dian-Xiang'

_publ_section_title
;
 Methyl pyrazine-2-carboxylate
;
_journal_coeditor_code IM2150
_journal_issue 11
_journal_name_full 'Acta Crystallographica Section E'
_journal_page_first o2902
_journal_paper_doi 10.1107/S1600536809043451
_journal_volume 65
_journal_year 2009
_chemical_formula_iupac 'C6 H6 N2 O2'
_chemical_formula_moiety 'C6 H6 N2 O2'
_chemical_formula_sum 'C6 H6 N2 O2'
_chemical_formula_weight 138.13
_chemical_name_systematic
;
Methyl pyrazine-2-carboxylate
;
_space_group_IT_number 19
_symmetry_cell_setting orthorhombic
_symmetry_space_group_name_Hall 'P 2ac 2ab'
_symmetry_space_group_name_H-M 'P 21 21 21'
_atom_sites_solution_hydrogens geom
_atom_sites_solution_primary direct
_atom_sites_solution_secondary difmap
_audit_creation_method SHELXL-97
_cell_angle_alpha 90.00
_cell_angle_beta 90.00
_cell_angle_gamma 90.00
_cell_formula_units_Z 4
_cell_length_a 3.865(2)
_cell_length_b 6.690(4)
_cell_length_c 24.92(2)
_cell_measurement_reflns_used 378
_cell_measurement_temperature 298(2)
_cell_measurement_theta_max 25.49
_cell_measurement_theta_min 1.63
_cell_volume 644.4(7)
_computing_cell_refinement 'SAINT (Bruker, 2000)'
_computing_data_collection 'SMART (Bruker, 2000)'
_computing_data_reduction 'SAINT (Bruker, 2000)'
_computing_molecular_graphics 'SHELXTL (Sheldrick, 2008)'
_computing_publication_material 'SHELXL97 (Sheldrick, 2008) and PLATON (Spek, 2009)'
_computing_structure_refinement 'SHELXL97 (Sheldrick, 2008)'
_computing_structure_solution 'SHELXTL (Sheldrick, 2008)'
_diffrn_ambient_temperature 298(2)
_diffrn_measured_fraction_theta_full 0.997
_diffrn_measured_fraction_theta_max 0.997
_diffrn_measurement_device_type 'Bruker SMART CCD area-detector'
_diffrn_measurement_method '\p and \w'
_diffrn_radiation_monochromator graphite
_diffrn_radiation_source 'fine-focus sealed tube'
_diffrn_radiation_type MoK\a
_diffrn_radiation_wavelength 0.71073
_diffrn_reflns_av_R_equivalents 0.0796
_diffrn_reflns_av_sigmaI/netI 0.0654
_diffrn_reflns_limit_h_max 4
_diffrn_reflns_limit_h_min -4
_diffrn_reflns_limit_k_max 8
_diffrn_reflns_limit_k_min -7
_diffrn_reflns_limit_l_max 22
_diffrn_reflns_limit_l_min -30
_diffrn_reflns_number 3378
_diffrn_reflns_theta_full 25.49
_diffrn_reflns_theta_max 25.49
_diffrn_reflns_theta_min 1.63
_diffrn_standards_decay_% 0
_exptl_absorpt_coefficient_mu 0.110
_exptl_absorpt_correction_T_max 0.994
_exptl_absorpt_correction_T_min 0.980
_exptl_absorpt_correction_type multi-scan
_exptl_absorpt_process_details '(SADABS; Bruker, 2000)'
_exptl_crystal_colour colourless
_exptl_crystal_density_diffrn 1.424
_exptl_crystal_density_method 'not measured'
_exptl_crystal_description needle
_exptl_crystal_F_000 288
_exptl_crystal_size_max 0.32
_exptl_crystal_size_mid 0.12
_exptl_crystal_size_min 0.05
_refine_diff_density_max 0.177
_refine_diff_density_min -0.168
_refine_ls_extinction_method none
_refine_ls_goodness_of_fit_ref 1.051
_refine_ls_hydrogen_treatment constr
_refine_ls_matrix_type full
_refine_ls_number_parameters 91
_refine_ls_number_reflns 757
_refine_ls_number_restraints 0
_refine_ls_restrained_S_all 1.051
_refine_ls_R_factor_all 0.1059
_refine_ls_R_factor_gt 0.0661
_refine_ls_shift/su_max 0.001
_refine_ls_shift/su_mean 0.000
_refine_ls_structure_factor_coef Fsqd
_refine_ls_weighting_details 'calc w=1/[\s^2^(Fo^2^)+(0.0698P)^2^+0.0000P] where P=(Fo^2^+2Fc^2^)/3'
_refine_ls_weighting_scheme calc
_refine_ls_wR_factor_gt 0.1362
_refine_ls_wR_factor_ref 0.1527
_reflns_number_gt 505
_reflns_number_total 757
_reflns_threshold_expression I>2\s(I)
_cod_data_source_file im2150.cif
_cod_data_source_block I
_cod_database_code 2223859
_cod_database_fobs_code 2223859

loop_
_symmetry_equiv_pos_as_xyz
'x, y, z'
'-x+1/2, -y, z+1/2'
'-x, y+1/2, -z+1/2'
'x+1/2, -y+1/2, -z'

loop_
_atom_site_type_symbol
_atom_site_label
_atom_site_fract_x
_atom_site_fract_y
_atom_site_fract_z
_atom_site_U_iso_or_equiv
_atom_site_adp_type
_atom_site_calc_flag
_atom_site_refinement_flags
_atom_site_occupancy
_atom_site_disorder_assembly
_atom_site_disorder_group
C C1 0.2013(5) 0.6623(3) 0.93604(7) 0.0546(6) Uani d . 1 . .
H H1 0.0959 0.7714 0.9524 0.065 Uiso calc R 1 . .
C C2 0.2602(4) 0.6690(2) 0.88246(6) 0.0371(5) Uani d . 1 . .
C C3 0.5035(6) 0.3674(2) 0.88599(7) 0.0561(6) Uani d . 1 . .
H H2 0.6133 0.2594 0.8698 0.067 Uiso calc R 1 . .
C C4 0.4367(6) 0.3607(3) 0.93986(7) 0.0604(6) Uani d . 1 . .
H H3 0.4999 0.2470 0.9589 0.072 Uiso calc R 1 . .
C C5 0.1459(4) 0.8493(2) 0.85163(6) 0.0395(5) Uani d . 1 . .
C C6 0.1405(5) 1.0165(2) 0.76991(8) 0.0642(7) Uani d . 1 . .
H H4 0.2569 1.0139 0.7359 0.096 Uiso calc R 1 . .
H H5 0.1955 1.1385 0.7883 0.096 Uiso calc R 1 . .
H H6 -0.1049 1.0089 0.7643 0.096 Uiso calc R 1 . .
N N1 0.4157(4) 0.52391(19) 0.85628(6) 0.0479(5) Uani d . 1 . .
N N2 0.2869(5) 0.5082(2) 0.96584(6) 0.0665(6) Uani d . 1 . .
O O1 0.2516(3) 0.84861(17) 0.80180(4) 0.0514(4) Uani d . 1 . .
O O2 -0.0298(4) 0.97530(17) 0.87108(5) 0.0690(5) Uani d . 1 . .

loop_
_atom_site_aniso_label
_atom_site_aniso_U_11
_atom_site_aniso_U_22
_atom_site_aniso_U_33
_atom_site_aniso_U_12
_atom_site_aniso_U_13
_atom_site_aniso_U_23
C1 0.0681(13) 0.0448(11) 0.0508(10) 0.0017(11) 0.0019(11) 0.0020(10)
C2 0.0335(8) 0.0284(8) 0.0494(10) 0.0006(8) 0.0029(9) 0.0011(8)
C3 0.0621(12) 0.0330(9) 0.0733(12) 0.0112(11) -0.0098(11) 0.0040(10)
C4 0.0677(13) 0.0406(10) 0.0728(12) 0.0014(11) -0.0187(12) 0.0199(10)
C5 0.0409(10) 0.0302(8) 0.0475(10) -0.0001(9) 0.0019(9) 0.0023(9)
C6 0.0719(15) 0.0541(11) 0.0666(13) 0.0086(12) -0.0045(11) 0.0180(11)
N1 0.0535(9) 0.0344(7) 0.0559(9) 0.0089(8) -0.0002(8) -0.0017(8)
N2 0.0891(12) 0.0549(10) 0.0554(10) 0.0024(11) -0.0065(10) 0.0083(9)
O1 0.0664(8) 0.0412(6) 0.0465(7) 0.0105(7) 0.0004(7) 0.0083(6)
O2 0.0935(10) 0.0428(7) 0.0705(9) 0.0264(8) 0.0187(8) -0.0033(7)

loop_
_atom_type_symbol
_atom_type_description
_atom_type_scat_dispersion_real
_atom_type_scat_dispersion_imag
_atom_type_scat_source
C C 0.0033 0.0016 'International Tables Vol C Tables 4.2.6.8 and 6.1.1.4'
H H 0.0000 0.0000 'International Tables Vol C Tables 4.2.6.8 and 6.1.1.4'
N N 0.0061 0.0033 'International Tables Vol C Tables 4.2.6.8 and 6.1.1.4'
O O 0.0106 0.0060 'International Tables Vol C Tables 4.2.6.8 and 6.1.1.4'

loop_
_geom_angle_atom_site_label_1
_geom_angle_atom_site_label_2
_geom_angle_atom_site_label_3
_geom_angle_site_symmetry_1
_geom_angle_site_symmetry_3
_geom_angle
_geom_angle_publ_flag
N2 C1 C2 . . 122.76(17) ?
N2 C1 H1 . . 118.6 ?
C2 C1 H1 . . 118.6 ?
N1 C2 C1 . . 122.77(15) ?
N1 C2 C5 . . 118.36(15) ?
C1 C2 C5 . . 118.87(15) ?
N1 C3 C4 . . 121.68(17) ?
N1 C3 H2 . . 119.2 ?
C4 C3 H2 . . 119.2 ?
N2 C4 C3 . . 122.83(17) ?
N2 C4 H3 . . 118.6 ?
C3 C4 H3 . . 118.6 ?
O2 C5 O1 . . 124.72(15) ?
O2 C5 C2 . . 122.14(15) ?
O1 C5 C2 . . 113.11(14) ?
O1 C6 H4 . . 109.5 ?
O1 C6 H5 . . 109.5 ?
H4 C6 H5 . . 109.5 ?
O1 C6 H6 . . 109.5 ?
H4 C6 H6 . . 109.5 ?
H5 C6 H6 . . 109.5 ?
C2 N1 C3 . . 114.99(15) ?
C1 N2 C4 . . 114.94(16) ?
C5 O1 C6 . . 115.33(14) ?

loop_
_geom_bond_atom_site_label_1
_geom_bond_atom_site_label_2
_geom_bond_site_symmetry_2
_geom_bond_distance
_geom_bond_publ_flag
C1 N2 . 1.312(2) ?
C1 C2 . 1.355(2) ?
C1 H1 . 0.9300 ?
C2 N1 . 1.315(2) ?
C2 C5 . 1.497(2) ?
C3 N1 . 1.327(2) ?
C3 C4 . 1.368(3) ?
C3 H2 . 0.9300 ?
C4 N2 . 1.315(3) ?
C4 H3 . 0.9300 ?
C5 O2 . 1.186(2) ?
C5 O1 . 1.307(2) ?
C6 O1 . 1.441(2) ?
C6 H4 . 0.9600 ?
C6 H5 . 0.9600 ?
C6 H6 . 0.9600 ?

loop_
_geom_hbond_atom_site_label_D
_geom_hbond_atom_site_label_H
_geom_hbond_atom_site_label_A
_geom_hbond_site_symmetry_A
_geom_hbond_distance_DH
_geom_hbond_distance_HA
_geom_hbond_distance_DA
_geom_hbond_angle_DHA
C3 H2 O2 1_645 0.93 2.35 3.205(3) 152.9
C6 H4 N1 3_656 0.96 2.62 3.582(3) 177.4

loop_
_cod_related_entry_id
_cod_related_entry_database
_cod_related_entry_code
1 ChemSpider 65523
